data_7022310
loop_
_publ_author_name
'Basu Baul, Tushar S.'
'Kundu, Sajal'
'Mitra, Sivaprasad'
'H\"opfl, Herbert'
'Tiekink, Edward R. T.'
'Linden, Anthony'

_publ_section_title
;
 The influence of counter ion and ligand methyl substitution on the
 solid-state structures and photophysical properties of mercury(II)
 complexes with (E)-N-(pyridin-2-ylmethylidene)arylamines.
;
_journal_issue 5
_journal_name_full 'Dalton transactions (Cambridge, England : 2003)'
_journal_page_first 1905
_journal_page_last 1920
_journal_paper_doi 10.1039/c2dt32283h
_journal_volume 42
_journal_year 2013
_chemical_formula_moiety 'C26 H24 Cl4 Hg2 N4'
_chemical_formula_sum 'C26 H24 Cl4 Hg2 N4'
_chemical_formula_weight 935.47
_chemical_name_systematic
;
?
;
_space_group_IT_number 14
_symmetry_cell_setting monoclinic
_symmetry_space_group_name_Hall '-P 2yn'
_symmetry_space_group_name_H-M 'P 1 21/n 1'
_atom_sites_solution_hydrogens geom
_atom_sites_solution_primary direct
_atom_sites_solution_secondary difmap
_audit_creation_method SHELXL-97
_cell_angle_alpha 90.00
_cell_angle_beta 97.653(4)
_cell_angle_gamma 90.00
_cell_formula_units_Z 2
_cell_length_a 7.5731(19)
_cell_length_b 15.346(4)
_cell_length_c 12.503(3)
_cell_measurement_reflns_used 2758
_cell_measurement_temperature 293(2)
_cell_measurement_theta_max 22.64
_cell_measurement_theta_min 2.65
_cell_volume 1440.1(6)
_computing_cell_refinement 'Bruker SAINT'
_computing_data_collection 'Bruker SMART'
_computing_data_reduction 'Bruker SAINT'
_computing_molecular_graphics 'Bruker SHELXTL'
_computing_publication_material 'Bruker SHELXTL'
_computing_structure_refinement 'SHELXL-97 (Sheldrick, 1997)'
_computing_structure_solution 'SHELXS-97 (Sheldrick, 1990)'
_diffrn_ambient_temperature 293(2)
_diffrn_measured_fraction_theta_full 0.999
_diffrn_measured_fraction_theta_max 0.999
_diffrn_measurement_device_type 'CCD area detector'
_diffrn_measurement_method 'phi and omega scans'
_diffrn_radiation_monochromator graphite
_diffrn_radiation_source 'fine-focus sealed tube'
_diffrn_radiation_type MoK\a
_diffrn_radiation_wavelength 0.71073
_diffrn_reflns_av_R_equivalents 0.0676
_diffrn_reflns_av_sigmaI/netI 0.0499
_diffrn_reflns_limit_h_max 9
_diffrn_reflns_limit_h_min -9
_diffrn_reflns_limit_k_max 18
_diffrn_reflns_limit_k_min -18
_diffrn_reflns_limit_l_max 14
_diffrn_reflns_limit_l_min -14
_diffrn_reflns_number 13356
_diffrn_reflns_theta_full 25.00
_diffrn_reflns_theta_max 25.00
_diffrn_reflns_theta_min 2.11
_exptl_absorpt_coefficient_mu 11.041
_exptl_absorpt_correction_T_max 0.1545
_exptl_absorpt_correction_T_min 0.1172
_exptl_absorpt_correction_type multi-scan
_exptl_absorpt_process_details SADABS
_exptl_crystal_colour 'light yellow'
_exptl_crystal_density_diffrn 2.157
_exptl_crystal_density_method 'not measured'
_exptl_crystal_description 'rectangular prism'
_exptl_crystal_F_000 872
_exptl_crystal_size_max 0.34
_exptl_crystal_size_mid 0.29
_exptl_crystal_size_min 0.27
_refine_diff_density_max 0.718
_refine_diff_density_min -1.043
_refine_diff_density_rms 0.120
_refine_ls_extinction_method none
_refine_ls_goodness_of_fit_ref 1.060
_refine_ls_hydrogen_treatment constr
_refine_ls_matrix_type full
_refine_ls_number_parameters 164
_refine_ls_number_reflns 2528
_refine_ls_number_restraints 0
_refine_ls_restrained_S_all 1.060
_refine_ls_R_factor_all 0.0648
_refine_ls_R_factor_gt 0.0413
_refine_ls_shift/su_max 0.000
_refine_ls_shift/su_mean 0.000
_refine_ls_structure_factor_coef Fsqd
_refine_ls_weighting_details 'calc w=1/[\s^2^(Fo^2^)+(0.0267P)^2^+1.0774P] where P=(Fo^2^+2Fc^2^)/3'
_refine_ls_weighting_scheme calc
_refine_ls_wR_factor_gt 0.0704
_refine_ls_wR_factor_ref 0.0759
_reflns_number_gt 1885
_reflns_number_total 2528
_reflns_threshold_expression I>2\s(I)
_cod_data_source_file c2dt32283h.txt
_cod_data_source_block 6
_cod_depositor_comments
;
The following automatic conversions were performed:

'_symmetry_cell_setting' value 'Monoclinic' changed to 'monoclinic'
according to /home/saulius/struct/CIF-dictionaries/cif_core.dic
dictionary named 'cif_core.dic' version 2.4.2 from 2011-04-26.

Automatic conversion script
Id: cif_fix_values 1891 2012-01-12 08:04:46Z andrius 
;
_cod_original_cell_volume 1440.2(6)
_cod_original_sg_symbol_H-M 'P 21/n'
_cod_database_code 7022310

loop_
_symmetry_equiv_pos_as_xyz
'x, y, z'
'-x+1/2, y+1/2, -z+1/2'
'-x, -y, -z'
'x-1/2, -y-1/2, z-1/2'

loop_
_atom_site_label
_atom_site_type_symbol
_atom_site_fract_x
_atom_site_fract_y
_atom_site_fract_z
_atom_site_U_iso_or_equiv
_atom_site_adp_type
_atom_site_occupancy
_atom_site_symmetry_multiplicity
_atom_site_calc_flag
_atom_site_refinement_flags
Hg1 Hg 0.68283(4) 0.05924(2) 0.60594(3) 0.05642(15) Uani 1 1 d .
Cl1 Cl 0.5653(3) 0.09482(14) 0.42137(18) 0.0654(6) Uani 1 1 d .
Cl2 Cl 0.9087(3) -0.02893(16) 0.6976(3) 0.1043(11) Uani 1 1 d .
N1 N 0.4907(8) 0.1202(4) 0.7190(5) 0.0440(16) Uani 1 1 d .
N2 N 0.7762(8) 0.2115(4) 0.6533(5) 0.0461(16) Uani 1 1 d .
C1 C 0.5212(10) 0.2041(5) 0.7487(6) 0.0450(19) Uani 1 1 d .
C2 C 0.4097(10) 0.2485(5) 0.8072(6) 0.049(2) Uani 1 1 d .
H2 H 0.4315 0.3068 0.8246 0.059 Uiso 1 1 calc R
C3 C 0.2650(11) 0.2067(6) 0.8405(7) 0.056(2) Uani 1 1 d .
H3 H 0.1878 0.2357 0.8802 0.067 Uiso 1 1 calc R
C4 C 0.2395(11) 0.1199(5) 0.8123(7) 0.056(2) Uani 1 1 d .
H4 H 0.1468 0.0884 0.8356 0.067 Uiso 1 1 calc R
C5 C 0.3530(11) 0.0808(5) 0.7494(7) 0.051(2) Uani 1 1 d .
H5 H 0.3303 0.0235 0.7274 0.061 Uiso 1 1 calc R
C6 C 0.6765(10) 0.2480(5) 0.7125(6) 0.046(2) Uani 1 1 d .
H6 H 0.7016 0.3051 0.7345 0.055 Uiso 1 1 calc R
C7 C 0.9213(10) 0.2559(5) 0.6167(6) 0.0419(19) Uani 1 1 d .
C8 C 0.9448(12) 0.3453(6) 0.6181(7) 0.060(2) Uani 1 1 d .
H8 H 0.8629 0.3810 0.6460 0.072 Uiso 1 1 calc R
C9 C 1.0895(14) 0.3817(6) 0.5782(8) 0.076(3) Uani 1 1 d .
H9 H 1.1037 0.4419 0.5803 0.091 Uiso 1 1 calc R
C10 C 1.2135(12) 0.3313(7) 0.5353(7) 0.064(2) Uani 1 1 d .
C11 C 1.1910(11) 0.2429(6) 0.5323(6) 0.057(2) Uani 1 1 d .
H11 H 1.2731 0.2078 0.5036 0.069 Uiso 1 1 calc R
C12 C 1.0468(11) 0.2056(5) 0.5716(7) 0.055(2) Uani 1 1 d .
H12 H 1.0326 0.1454 0.5679 0.066 Uiso 1 1 calc R
C13 C 1.3664(12) 0.3754(8) 0.4898(8) 0.097(4) Uani 1 1 d .
H13A H 1.4568 0.3913 0.5478 0.146 Uiso 1 1 calc R
H13B H 1.3236 0.4268 0.4509 0.146 Uiso 1 1 calc R
H13C H 1.4157 0.3361 0.4419 0.146 Uiso 1 1 calc R

loop_
_atom_site_aniso_label
_atom_site_aniso_U_11
_atom_site_aniso_U_22
_atom_site_aniso_U_33
_atom_site_aniso_U_23
_atom_site_aniso_U_13
_atom_site_aniso_U_12
Hg1 0.0628(2) 0.03804(19) 0.0691(3) -0.0068(2) 0.01136(16) 0.00382(18)
Cl1 0.0916(17) 0.0496(13) 0.0571(14) -0.0073(11) 0.0177(12) -0.0240(12)
Cl2 0.0662(16) 0.0410(14) 0.196(3) 0.0150(17) -0.0168(18) -0.0007(12)
N1 0.050(4) 0.039(4) 0.045(4) -0.007(3) 0.009(3) 0.001(3)
N2 0.057(4) 0.031(4) 0.049(4) -0.004(3) 0.005(3) 0.004(3)
C1 0.054(5) 0.035(5) 0.044(5) 0.003(4) 0.002(4) 0.007(4)
C2 0.058(5) 0.040(5) 0.050(5) -0.006(4) 0.009(4) 0.005(4)
C3 0.057(5) 0.054(6) 0.059(6) -0.007(5) 0.014(4) 0.006(4)
C4 0.050(5) 0.049(5) 0.071(6) -0.016(5) 0.021(5) -0.010(4)
C5 0.052(5) 0.040(5) 0.059(6) -0.006(4) 0.004(4) -0.004(4)
C6 0.054(5) 0.035(4) 0.047(5) -0.007(4) 0.004(4) -0.003(4)
C7 0.042(5) 0.042(5) 0.042(5) -0.003(4) 0.004(4) -0.005(4)
C8 0.077(6) 0.047(5) 0.059(6) -0.006(4) 0.021(5) -0.003(5)
C9 0.100(8) 0.053(6) 0.081(7) -0.004(5) 0.036(6) -0.028(6)
C10 0.062(6) 0.081(8) 0.052(6) -0.004(5) 0.015(5) -0.018(5)
C11 0.059(6) 0.065(6) 0.048(6) 0.002(5) 0.010(4) 0.008(5)
C12 0.061(5) 0.043(5) 0.060(6) 0.006(4) 0.005(5) 0.012(4)
C13 0.071(7) 0.129(10) 0.095(9) 0.010(7) 0.027(6) -0.035(7)

loop_
_atom_type_symbol
_atom_type_description
_atom_type_scat_dispersion_real
_atom_type_scat_dispersion_imag
_atom_type_scat_source
C C 0.0033 0.0016 'International Tables Vol C Tables 4.2.6.8 and 6.1.1.4'
H H 0.0000 0.0000 'International Tables Vol C Tables 4.2.6.8 and 6.1.1.4'
N N 0.0061 0.0033 'International Tables Vol C Tables 4.2.6.8 and 6.1.1.4'
Hg Hg -2.3894 9.2266 'International Tables Vol C Tables 4.2.6.8 and 6.1.1.4'
Cl Cl 0.1484 0.1585 'International Tables Vol C Tables 4.2.6.8 and 6.1.1.4'

loop_
_geom_angle_atom_site_label_1
_geom_angle_atom_site_label_2
_geom_angle_atom_site_label_3
_geom_angle
N1 Hg1 Cl2 113.76(17)
N1 Hg1 Cl1 107.73(16)
Cl2 Hg1 Cl1 138.07(11)
N1 Hg1 N2 70.3(2)
Cl2 Hg1 N2 104.98(15)
Cl1 Hg1 N2 94.10(15)
C5 N1 C1 118.4(7)
C5 N1 Hg1 124.9(5)
C1 N1 Hg1 116.5(5)
C6 N2 C7 121.8(6)
C6 N2 Hg1 112.6(5)
C7 N2 Hg1 125.6(5)
N1 C1 C2 121.6(7)
N1 C1 C6 117.7(7)
C2 C1 C6 120.6(7)
C1 C2 C3 120.1(8)
C1 C2 H2 120.0
C3 C2 H2 120.0
C2 C3 C4 117.4(8)
C2 C3 H3 121.3
C4 C3 H3 121.3
C5 C4 C3 119.2(8)
C5 C4 H4 120.4
C3 C4 H4 120.4
N1 C5 C4 123.2(7)
N1 C5 H5 118.4
C4 C5 H5 118.4
N2 C6 C1 122.8(7)
N2 C6 H6 118.6
C1 C6 H6 118.6
C8 C7 C12 117.3(7)
C8 C7 N2 125.2(7)
C12 C7 N2 117.4(7)
C9 C8 C7 120.2(8)
C9 C8 H8 119.9
C7 C8 H8 119.9
C10 C9 C8 121.9(9)
C10 C9 H9 119.0
C8 C9 H9 119.0
C11 C10 C9 118.5(8)
C11 C10 C13 122.1(9)
C9 C10 C13 119.4(9)
C10 C11 C12 120.2(8)
C10 C11 H11 119.9
C12 C11 H11 119.9
C11 C12 C7 121.8(8)
C11 C12 H12 119.1
C7 C12 H12 119.1
C10 C13 H13A 109.5
C10 C13 H13B 109.5
H13A C13 H13B 109.5
C10 C13 H13C 109.5
H13A C13 H13C 109.5
H13B C13 H13C 109.5

loop_
_geom_bond_atom_site_label_1
_geom_bond_atom_site_label_2
_geom_bond_distance
Hg1 N1 2.354(6)
Hg1 Cl2 2.355(3)
Hg1 Cl1 2.423(2)
Hg1 N2 2.490(6)
N1 C5 1.305(9)
N1 C1 1.352(9)
N2 C6 1.258(9)
N2 C7 1.420(9)
C1 C2 1.370(10)
C1 C6 1.477(10)
C2 C3 1.380(10)
C2 H2 0.9300
C3 C4 1.385(11)
C3 H3 0.9300
C4 C5 1.378(10)
C4 H4 0.9300
C5 H5 0.9300
C6 H6 0.9300
C7 C8 1.383(10)
C7 C12 1.401(10)
C8 C9 1.381(11)
C8 H8 0.9300
C9 C10 1.378(12)
C9 H9 0.9300
C10 C11 1.368(12)
C10 C13 1.515(11)
C11 C12 1.380(11)
C11 H11 0.9300
C12 H12 0.9300
C13 H13A 0.9600
C13 H13B 0.9600
C13 H13C 0.9600

loop_
_geom_torsion_atom_site_label_1
_geom_torsion_atom_site_label_2
_geom_torsion_atom_site_label_3
_geom_torsion_atom_site_label_4
_geom_torsion
Cl2 Hg1 N1 C5 -83.8(6)
Cl1 Hg1 N1 C5 90.0(6)
N2 Hg1 N1 C5 178.1(7)
Cl2 Hg1 N1 C1 100.3(5)
Cl1 Hg1 N1 C1 -85.9(5)
N2 Hg1 N1 C1 2.2(5)
N1 Hg1 N2 C6 -1.0(5)
Cl2 Hg1 N2 C6 -111.3(5)
Cl1 Hg1 N2 C6 106.4(5)
N1 Hg1 N2 C7 -179.1(6)
Cl2 Hg1 N2 C7 70.6(6)
Cl1 Hg1 N2 C7 -71.7(6)
C5 N1 C1 C2 -1.4(11)
Hg1 N1 C1 C2 174.8(6)
C5 N1 C1 C6 -179.3(7)
Hg1 N1 C1 C6 -3.1(8)
N1 C1 C2 C3 2.2(12)
C6 C1 C2 C3 180.0(7)
C1 C2 C3 C4 0.0(12)
C2 C3 C4 C5 -2.8(13)
C1 N1 C5 C4 -1.6(12)
Hg1 N1 C5 C4 -177.4(6)
C3 C4 C5 N1 3.7(13)
C7 N2 C6 C1 177.9(7)
Hg1 N2 C6 C1 -0.3(9)
N1 C1 C6 N2 2.3(11)
C2 C1 C6 N2 -175.6(7)
C6 N2 C7 C8 -16.4(12)
Hg1 N2 C7 C8 161.6(6)
C6 N2 C7 C12 166.4(7)
Hg1 N2 C7 C12 -15.6(9)
C12 C7 C8 C9 -1.4(12)
N2 C7 C8 C9 -178.6(8)
C7 C8 C9 C10 0.5(14)
C8 C9 C10 C11 0.2(14)
C8 C9 C10 C13 178.2(9)
C9 C10 C11 C12 0.0(13)
C13 C10 C11 C12 -178.0(8)
C10 C11 C12 C7 -0.9(13)
C8 C7 C12 C11 1.6(12)
N2 C7 C12 C11 179.0(7)
